data_7715308
loop_
_publ_author_name
'Posada Urrutia, Mauricio'
'Kaul, Nidhi'
'Kaper, Tobias'
'Hurrell, Dustin'
'Chiang, Linus'
'Wells, Jordann A. L.'
'Orthaber, Andreas'
'Hammarstr&#xf6;m, Leif'
'Pilarski, Lukasz T.'
'Dyrager, Christine'

_publ_section_title
;
 Access to long-lived room temperature phosphorescence through auration of
 2,1,3-benzothiadiazole.
;
_journal_issue 12
_journal_name_full 'Dalton transactions (Cambridge, England : 2003)'
_journal_page_first 5658
_journal_page_last 5664
_journal_paper_doi 10.1039/d4dt00238e
_journal_volume 53
_journal_year 2024
_chemical_formula_moiety 'C33 H39 Au N4 S'
_chemical_formula_sum 'C33 H39 Au N4 S'
_chemical_formula_weight 720.71
_space_group_crystal_system monoclinic
_space_group_IT_number 14
_space_group_name_Hall '-P 2ybc'
_space_group_name_H-M_alt 'P 1 21/c 1'
_atom_sites_solution_hydrogens mixed
_atom_sites_solution_primary dual
_audit_creation_date 2022-01-17
_audit_creation_method
;
Olex2 1.3
(compiled 2020.11.12 svn.r5f609507 for OlexSys, GUI svn.r6408)
;
_audit_update_record
;
2022-01-17 deposited with the CCDC.	2024-02-27 downloaded from the CCDC.
;
_cell_angle_alpha 90
_cell_angle_beta 96.458(4)
_cell_angle_gamma 90
_cell_formula_units_Z 4
_cell_length_a 11.819(2)
_cell_length_b 14.047(3)
_cell_length_c 18.837(3)
_cell_measurement_reflns_used 9794
_cell_measurement_temperature 170
_cell_measurement_theta_max 28.41
_cell_measurement_theta_min 2.26
_cell_volume 3107.5(10)
_computing_cell_refinement 'SAINT v8.34A (Bruker, 2013)'
_computing_data_reduction 'SAINT v8.34A (Bruker, 2013)'
_computing_molecular_graphics 'Olex2 1.3 (Dolomanov et al., 2009)'
_computing_publication_material 'Olex2 1.3 (Dolomanov et al., 2009)'
_computing_structure_refinement 'XL  (Sheldrick, 2008)'
_computing_structure_solution 'SHELXT 2014/4 (Sheldrick, 2014)'
_diffrn_ambient_temperature 170
_diffrn_detector 'Bruker APEX2 area detector'
_diffrn_detector_area_resol_mean 7.9
_diffrn_detector_type 'CCD area detector'
_diffrn_measured_fraction_theta_full 0.999
_diffrn_measured_fraction_theta_max 0.986
_diffrn_measurement_device 'three-circle diffractometer'
_diffrn_measurement_device_type 'Bruker APEX-II CCD'
_diffrn_measurement_method '\w and \f scans'
_diffrn_radiation_monochromator 'mirror optics'
_diffrn_radiation_probe x-ray
_diffrn_radiation_type MoK\a
_diffrn_radiation_wavelength 0.71073
_diffrn_reflns_av_R_equivalents 0.0644
_diffrn_reflns_av_unetI/netI 0.0250
_diffrn_reflns_Laue_measured_fraction_full 0.999
_diffrn_reflns_Laue_measured_fraction_max 0.986
_diffrn_reflns_limit_h_max 15
_diffrn_reflns_limit_h_min -15
_diffrn_reflns_limit_k_max 18
_diffrn_reflns_limit_k_min -18
_diffrn_reflns_limit_l_max 25
_diffrn_reflns_limit_l_min -25
_diffrn_reflns_number 120163
_diffrn_reflns_point_group_measured_fraction_full 0.999
_diffrn_reflns_point_group_measured_fraction_max 0.986
_diffrn_reflns_theta_full 25.242
_diffrn_reflns_theta_max 28.548
_diffrn_reflns_theta_min 1.734
_diffrn_source 'microfocus sealed X-ray tube'
_diffrn_source_current 0.6
_diffrn_source_power 0.03
_diffrn_source_type 'Incoatec I\ms'
_diffrn_source_voltage 50.0
_diffrn_standards_number 0
_exptl_absorpt_coefficient_mu 4.829
_exptl_absorpt_correction_T_max 0.7457
_exptl_absorpt_correction_T_min 0.4740
_exptl_absorpt_correction_type multi-scan
_exptl_absorpt_process_details
;
SADABS-2014/5 (Bruker,2014/5) was used for absorption correction.
wR2(int) was 0.1105 before and 0.0752 after correction.
The Ratio of minimum to maximum transmission is 0.6356.
The \l/2 correction factor is 0.00150.
;
_exptl_crystal_colour 'clear white'
_exptl_crystal_colour_lustre clear
_exptl_crystal_colour_primary white
_exptl_crystal_density_diffrn 1.540
_exptl_crystal_description needle
_exptl_crystal_F_000 1440
_exptl_crystal_size_max 0.2
_exptl_crystal_size_mid 0.09
_exptl_crystal_size_min 0.09
_refine_diff_density_max 0.680
_refine_diff_density_min -0.703
_refine_diff_density_rms 0.083
_refine_ls_extinction_method none
_refine_ls_goodness_of_fit_ref 1.051
_refine_ls_hydrogen_treatment mixed
_refine_ls_matrix_type full
_refine_ls_number_parameters 406
_refine_ls_number_reflns 7800
_refine_ls_number_restraints 39
_refine_ls_restrained_S_all 1.049
_refine_ls_R_factor_all 0.0239
_refine_ls_R_factor_gt 0.0179
_refine_ls_shift/su_max 0.003
_refine_ls_shift/su_mean 0.000
_refine_ls_structure_factor_coef Fsqd
_refine_ls_weighting_details 'w=1/[\s^2^(Fo^2^)+(0.0148P)^2^+2.2770P] where P=(Fo^2^+2Fc^2^)/3'
_refine_ls_weighting_scheme calc
_refine_ls_wR_factor_gt 0.0405
_refine_ls_wR_factor_ref 0.0436
_reflns_Friedel_coverage 0.000
_reflns_number_gt 6957
_reflns_number_total 7800
_reflns_threshold_expression 'I > 2\s(I)'
_cod_data_source_file d4dt00238e2.cif
_cod_data_source_block 1_CCDC2
_cod_depositor_comments 'Adding full bibliography for 7715304--7715308.cif.'
_cod_original_cell_volume 3107.5(9)
_cod_database_code 7715308
_shelx_shelxl_version_number 2018/3
_shelx_space_group_comment
;
The symmetry employed for this shelxl refinement is uniquely defined
by the following loop, which should always be used as a source of
symmetry information in preference to the above space-group names.
They are only intended as comments.
;
_shelx_estimated_absorpt_t_max 0.670
_shelx_estimated_absorpt_t_min 0.445
_olex2_refinement_description
;
1. Fixed Uiso
 At 1.2 times of:
  All H(H) groups, All C(H) groups
 At 1.5 times of:
  All C(H,H,H) groups
2. Restrained distances
 C33-H33C \\sim C33B-H33E
 with sigma of 0.02
 C33-H33A \\sim C33B-H33F
 with sigma of 0.04
 C33-H33B \\sim C33B-H33D
 with sigma of 0.04
 H33A-H33B \\sim H33F-H33D
 with sigma of 0.04
 H33A-H33C \\sim H33F-H33E
 with sigma of 0.04
 H33B-H33C \\sim H33D-H33E
 with sigma of 0.04
 C32-H32A \\sim C32B-H32E
 with sigma of 0.04
 C32-H32B \\sim C32B-H32D
 with sigma of 0.04
 C32-H32C \\sim C32B-H32F
 with sigma of 0.04
 H32A-H32B \\sim H32E-H32D
 with sigma of 0.04
 H32A-H32C \\sim H32E-H32F
 with sigma of 0.04
 H32B-H32C \\sim H32D-H32F
 with sigma of 0.04
 C31-H31 \\sim C31-H31A
 with sigma of 0.02
 C31-C33 \\sim C31-C33B
 with sigma of 0.04
 C31-H33A \\sim C31-H33F
 with sigma of 0.04
 C31-H33B \\sim C31-H33D
 with sigma of 0.04
 C31-H33C \\sim C31-H33E
 with sigma of 0.04
 C31-C32 \\sim C31-C32B
 with sigma of 0.04
 C31-H32A \\sim C31-H32E
 with sigma of 0.04
 C31-H32B \\sim C31-H32D
 with sigma of 0.04
 C31-H32C \\sim C31-H32F
 with sigma of 0.04
3. Rigid body (RIGU) restrains
 C31, H31, C33, H33A, H33B, H33C, C32, H32A, H32B, H32C, H32D, H31A, C33B,
 H33D, H33E, C32B, H32E, H32F, H33F
 with sigma for 1-2 distances of 0.004 and sigma for 1-3 distances of 0.004
4. Others
 Sof(H32D)=Sof(H31A)=Sof(C33B)=Sof(H33D)=Sof(H33E)=Sof(C32B)=Sof(H32E)=
 Sof(H32F)=Sof(H33F)=1-FVAR(1)
 Sof(H31)=Sof(C33)=Sof(H33A)=Sof(H33B)=Sof(H33C)=Sof(C32)=Sof(H32A)=Sof(H32B)=
 Sof(H32C)=FVAR(1)
5.a Ternary CH refined with riding coordinates:
 C28(H28), C16(H16), C20(H20), C31(H31)
5.b Aromatic/amide H refined with riding coordinates:
 C9(H9), C24(H24), C8(H8), C2(H2), C26(H26), C13(H13), C25(H25), C14(H14),
 C4(H4), C3(H3), C12(H12)
5.c Idealised Me refined as rotating group:
 C30(H30A,H30B,H30C), C29(H29A,H29B,H29C), C18(H18A,H18B,H18C), C17(H17A,H17B,
 H17C), C19(H19A,H19B,H19C), C21(H21A,H21B,H21C), C33(H33A,H33B,H33C), C32(H32A,
 H32B,H32C)
;
_olex2_submission_special_instructions 'No special instructions were received'

loop_
_space_group_symop_operation_xyz
'x, y, z'
'-x, y+1/2, -z+1/2'
'-x, -y, -z'
'x, -y-1/2, z-1/2'

loop_
_atom_site_label
_atom_site_type_symbol
_atom_site_fract_x
_atom_site_fract_y
_atom_site_fract_z
_atom_site_U_iso_or_equiv
_atom_site_adp_type
_atom_site_occupancy
_atom_site_site_symmetry_order
_atom_site_calc_flag
_atom_site_refinement_flags_posn
_atom_site_refinement_flags_adp
_atom_site_refinement_flags_occupancy
_atom_site_disorder_assembly
_atom_site_disorder_group
Au1 Au 0.74762(2) 0.52622(2) 0.34854(2) 0.01653(3) Uani 1 1 d . . . . .
S1 S 0.70415(5) 0.17402(4) 0.37773(3) 0.02913(12) Uani 1 1 d . . . . .
N3 N 0.59247(14) 0.68398(11) 0.29379(8) 0.0150(3) Uani 1 1 d . . . . .
N4 N 0.70013(14) 0.65237(11) 0.21287(8) 0.0145(3) Uani 1 1 d . . . . .
C7 C 0.68134(16) 0.62826(13) 0.28006(9) 0.0144(3) Uani 1 1 d . . . . .
N1 N 0.78121(16) 0.16863(14) 0.45428(10) 0.0273(4) Uani 1 1 d . . . A 1
N2 N 0.71059(17) 0.28671(13) 0.35992(9) 0.0246(4) Uani 1 1 d . . . B 1
C1 C 0.80289(17) 0.42611(15) 0.42249(10) 0.0202(4) Uani 1 1 d . . . . .
C22 C 0.79345(16) 0.61806(14) 0.17639(9) 0.0161(4) Uani 1 1 d . . . . .
C5 C 0.81615(18) 0.25833(15) 0.46943(11) 0.0213(4) Uani 1 1 d . . . . .
C23 C 0.78263(18) 0.52933(14) 0.14285(10) 0.0174(4) Uani 1 1 d . . . . .
C10 C 0.55343(17) 0.69081(13) 0.36354(9) 0.0158(4) Uani 1 1 d . . . . .
C9 C 0.62345(17) 0.72122(14) 0.18508(10) 0.0187(4) Uani 1 1 d . . . . .
H9 H 0.619517 0.748989 0.138883 0.022 Uiso 1 1 calc R U . . .
C6 C 0.77616(17) 0.32751(15) 0.41551(10) 0.0191(4) Uani 1 1 d . . . . .
C24 C 0.8732(2) 0.49968(16) 0.10626(12) 0.0252(5) Uani 1 1 d . . . . .
H24 H 0.868740 0.440173 0.082149 0.030 Uiso 1 1 calc R U . . .
C11 C 0.61567(17) 0.75030(14) 0.41364(10) 0.0195(4) Uani 1 1 d . . . . .
C8 C 0.55575(17) 0.74123(14) 0.23591(10) 0.0178(4) Uani 1 1 d . . . . .
H8 H 0.494884 0.785745 0.232737 0.021 Uiso 1 1 calc R U . . .
C27 C 0.88899(18) 0.67668(15) 0.17545(10) 0.0199(4) Uani 1 1 d . . . . .
C2 C 0.86777(19) 0.44940(16) 0.48537(11) 0.0243(4) Uani 1 1 d . . . . .
H2 H 0.886061 0.514577 0.493777 0.029 Uiso 1 1 calc R U . . .
C26 C 0.97700(18) 0.64277(17) 0.13909(12) 0.0264(5) Uani 1 1 d . . . . .
H26 H 1.043728 0.680179 0.137924 0.032 Uiso 1 1 calc R U . . .
C13 C 0.4823(2) 0.70588(16) 0.49659(11) 0.0264(5) Uani 1 1 d . . . . .
H13 H 0.457154 0.711576 0.542560 0.032 Uiso 1 1 calc R U . . .
C28 C 0.67631(19) 0.46874(14) 0.14245(11) 0.0215(4) Uani 1 1 d . . . . .
H28 H 0.628099 0.497111 0.177347 0.026 Uiso 1 1 calc R U . . .
C15 C 0.45880(18) 0.63799(14) 0.37803(10) 0.0192(4) Uani 1 1 d . . . . .
C16 C 0.71982(19) 0.80558(17) 0.39680(12) 0.0263(5) Uani 1 1 d . . . . .
H16 H 0.747434 0.775537 0.353807 0.032 Uiso 1 1 calc R U . . .
C25 C 0.9692(2) 0.55587(17) 0.10472(12) 0.0291(5) Uani 1 1 d . . . . .
H25 H 1.030040 0.534457 0.079848 0.035 Uiso 1 1 calc R U . . .
C14 C 0.42413(19) 0.64688(15) 0.44616(11) 0.0241(4) Uani 1 1 d . . . . .
H14 H 0.359947 0.612078 0.458030 0.029 Uiso 1 1 calc R U . . .
C20 C 0.39634(19) 0.57144(15) 0.32368(11) 0.0254(4) Uani 1 1 d . . . . .
H20 H 0.432768 0.576819 0.278439 0.030 Uiso 1 1 calc R U . . .
C4 C 0.88499(19) 0.28742(17) 0.53194(11) 0.0272(5) Uani 1 1 d . . . . .
H4 H 0.913006 0.242892 0.567613 0.033 Uiso 1 1 calc R U . . .
C3 C 0.90947(19) 0.38198(18) 0.53887(11) 0.0282(5) Uani 1 1 d . . . . .
H3 H 0.955439 0.403672 0.580329 0.034 Uiso 1 1 calc R U . . .
C12 C 0.57672(19) 0.75669(16) 0.48089(11) 0.0248(4) Uani 1 1 d . . . . .
H12 H 0.615667 0.796541 0.516355 0.030 Uiso 1 1 calc R U . . .
C30 C 0.7035(2) 0.36691(17) 0.16545(14) 0.0367(6) Uani 1 1 d . . . . .
H30A H 0.749008 0.336792 0.131260 0.055 Uiso 1 1 calc R U . . .
H30B H 0.632498 0.331352 0.166914 0.055 Uiso 1 1 calc R U . . .
H30C H 0.746690 0.366859 0.213028 0.055 Uiso 1 1 calc R U . . .
C29 C 0.6082(2) 0.47182(19) 0.06870(14) 0.0375(6) Uani 1 1 d . . . . .
H29A H 0.584959 0.537510 0.057251 0.056 Uiso 1 1 calc R U . . .
H29B H 0.540444 0.431597 0.068569 0.056 Uiso 1 1 calc R U . . .
H29C H 0.655517 0.448321 0.032926 0.056 Uiso 1 1 calc R U . . .
C18 C 0.6914(3) 0.9088(2) 0.37820(17) 0.0475(7) Uani 1 1 d . . . . .
H18A H 0.628158 0.911165 0.339854 0.071 Uiso 1 1 calc R U . . .
H18B H 0.758264 0.940023 0.362270 0.071 Uiso 1 1 calc R U . . .
H18C H 0.669528 0.941603 0.420473 0.071 Uiso 1 1 calc R U . . .
C31 C 0.8995(2) 0.77251(16) 0.21300(12) 0.0275(5) Uani 1 1 d D . . . .
H31 H 0.829663 0.784187 0.237143 0.033 Uiso 0.61(3) 1 calc DR U P C 1
C17 C 0.8168(2) 0.8004(3) 0.45738(17) 0.0544(8) Uani 1 1 d . . . . .
H17A H 0.793136 0.830907 0.500105 0.082 Uiso 1 1 calc R U . . .
H17B H 0.883728 0.833368 0.443059 0.082 Uiso 1 1 calc R U . . .
H17C H 0.835925 0.733612 0.467888 0.082 Uiso 1 1 calc R U . . .
C19 C 0.2709(2) 0.5983(2) 0.30688(14) 0.0376(6) Uani 1 1 d . . . . .
H19A H 0.232664 0.592114 0.350184 0.056 Uiso 1 1 calc R U . . .
H19B H 0.234673 0.555824 0.269804 0.056 Uiso 1 1 calc R U . . .
H19C H 0.264993 0.664256 0.289879 0.056 Uiso 1 1 calc R U . . .
C21 C 0.4089(3) 0.46869(18) 0.3493(2) 0.0534(8) Uani 1 1 d . . . . .
H21A H 0.489800 0.451842 0.356846 0.080 Uiso 1 1 calc R U . . .
H21B H 0.369531 0.426377 0.313218 0.080 Uiso 1 1 calc R U . . .
H21C H 0.375364 0.461782 0.394298 0.080 Uiso 1 1 calc R U . . .
C33 C 0.9087(14) 0.8500(6) 0.1557(8) 0.046(2) Uani 0.61(3) 1 d D . P C 1
H33A H 0.977881 0.839597 0.132544 0.069 Uiso 0.61(3) 1 calc DR U P C 1
H33B H 0.911970 0.912880 0.178317 0.069 Uiso 0.61(3) 1 calc DR U P C 1
H33C H 0.841960 0.846589 0.119815 0.069 Uiso 0.61(3) 1 calc DR U P C 1
C32 C 1.0030(14) 0.7753(10) 0.2682(9) 0.064(3) Uani 0.61(3) 1 d D . P C 1
H32A H 0.996840 0.725093 0.303643 0.097 Uiso 0.61(3) 1 calc DR U P C 1
H32B H 1.007351 0.837441 0.291924 0.097 Uiso 0.61(3) 1 calc DR U P C 1
H32C H 1.071846 0.765116 0.244592 0.097 Uiso 0.61(3) 1 calc DR U P C 1
H32D H 0.970(5) 0.820(3) 0.312(2) 0.03(2) Uiso 0.39(3) 1 d D . P C 2
H31A H 0.823(3) 0.794(5) 0.224(4) 0.041 Uiso 0.39(3) 1 d D U P C 2
C33B C 0.947(2) 0.8554(11) 0.1742(9) 0.048(4) Uani 0.39(3) 1 d D . P C 2
H33D H 0.942(4) 0.915(2) 0.202(2) 0.020(16) Uiso 0.39(3) 1 d D . P C 2
H33E H 0.907(5) 0.862(4) 0.1261(17) 0.04(3) Uiso 0.39(3) 1 d D . P C 2
C32B C 0.9704(12) 0.7592(10) 0.2883(7) 0.036(3) Uani 0.39(3) 1 d D . P C 2
H32E H 0.937(4) 0.708(3) 0.313(2) 0.028(19) Uiso 0.39(3) 1 d D . P C 2
H32F H 1.045(3) 0.741(4) 0.277(2) 0.012(18) Uiso 0.39(3) 1 d D . P C 2
H33F H 1.029(3) 0.845(3) 0.170(3) 0.04(2) Uiso 0.39(3) 1 d D . P C 2

loop_
_atom_site_aniso_label
_atom_site_aniso_U_11
_atom_site_aniso_U_22
_atom_site_aniso_U_33
_atom_site_aniso_U_23
_atom_site_aniso_U_13
_atom_site_aniso_U_12
Au1 0.01859(4) 0.01556(4) 0.01592(4) 0.00379(3) 0.00404(3) 0.00298(3)
S1 0.0353(3) 0.0216(3) 0.0310(3) 0.0007(2) 0.0062(2) -0.0006(2)
N3 0.0170(8) 0.0141(8) 0.0147(7) 0.0009(6) 0.0044(6) 0.0019(6)
N4 0.0165(8) 0.0130(7) 0.0145(7) 0.0003(6) 0.0034(6) 0.0019(6)
C7 0.0163(9) 0.0135(9) 0.0135(8) -0.0001(7) 0.0029(7) 0.0011(7)
N1 0.0275(10) 0.0241(9) 0.0314(9) 0.0079(8) 0.0087(8) 0.0031(8)
N2 0.0297(10) 0.0217(9) 0.0225(8) 0.0029(7) 0.0037(7) 0.0007(8)
C1 0.0173(10) 0.0241(10) 0.0200(9) 0.0083(8) 0.0062(7) 0.0035(8)
C22 0.0166(9) 0.0183(9) 0.0138(8) 0.0010(7) 0.0039(7) 0.0016(8)
C5 0.0188(10) 0.0217(10) 0.0246(10) 0.0081(8) 0.0074(8) 0.0034(8)
C23 0.0185(10) 0.0172(10) 0.0174(8) 0.0005(7) 0.0055(7) 0.0001(8)
C10 0.0192(10) 0.0146(9) 0.0143(8) 0.0000(7) 0.0050(7) 0.0046(7)
C9 0.0232(10) 0.0176(9) 0.0150(8) 0.0029(7) 0.0009(7) 0.0031(8)
C6 0.0169(10) 0.0241(10) 0.0172(9) 0.0046(8) 0.0063(7) 0.0047(8)
C24 0.0268(12) 0.0214(10) 0.0292(11) -0.0039(8) 0.0109(9) 0.0038(9)
C11 0.0195(10) 0.0196(10) 0.0196(9) -0.0011(7) 0.0031(8) 0.0031(8)
C8 0.0192(10) 0.0173(9) 0.0167(8) 0.0014(7) 0.0005(7) 0.0028(8)
C27 0.0217(10) 0.0198(10) 0.0186(9) 0.0012(7) 0.0033(8) -0.0018(8)
C2 0.0228(11) 0.0245(11) 0.0260(10) 0.0056(8) 0.0048(8) -0.0023(9)
C26 0.0179(10) 0.0313(12) 0.0314(11) 0.0006(9) 0.0082(9) -0.0042(9)
C13 0.0334(12) 0.0304(11) 0.0174(9) 0.0003(8) 0.0112(9) 0.0052(10)
C28 0.0226(11) 0.0182(10) 0.0252(10) -0.0042(8) 0.0090(8) -0.0029(8)
C15 0.0225(10) 0.0150(9) 0.0211(9) 0.0007(7) 0.0068(8) 0.0036(8)
C16 0.0247(11) 0.0294(12) 0.0260(10) -0.0100(9) 0.0075(9) -0.0061(9)
C25 0.0227(11) 0.0333(12) 0.0339(12) -0.0011(10) 0.0151(9) 0.0044(9)
C14 0.0259(11) 0.0243(11) 0.0244(10) 0.0020(8) 0.0127(8) 0.0004(9)
C20 0.0289(12) 0.0208(11) 0.0283(10) -0.0061(9) 0.0110(9) -0.0052(9)
C4 0.0226(11) 0.0331(12) 0.0256(10) 0.0150(9) 0.0020(8) 0.0045(9)
C3 0.0226(11) 0.0386(13) 0.0224(10) 0.0076(9) -0.0020(8) -0.0028(10)
C12 0.0287(12) 0.0279(11) 0.0177(9) -0.0038(8) 0.0032(8) 0.0030(9)
C30 0.0404(15) 0.0238(12) 0.0471(14) 0.0059(11) 0.0104(12) -0.0061(11)
C29 0.0333(14) 0.0401(15) 0.0373(13) 0.0034(11) -0.0038(11) -0.0100(11)
C18 0.0457(17) 0.0370(15) 0.0621(18) 0.0099(13) 0.0156(14) -0.0118(13)
C31 0.0242(11) 0.0235(11) 0.0355(12) -0.0064(9) 0.0061(9) -0.0069(9)
C17 0.0283(15) 0.077(2) 0.0557(18) 0.0027(16) -0.0044(13) -0.0109(15)
C19 0.0333(14) 0.0405(15) 0.0386(13) -0.0113(11) 0.0022(11) -0.0032(11)
C21 0.064(2) 0.0208(13) 0.072(2) -0.0072(13) -0.0059(17) -0.0012(13)
C33 0.059(6) 0.017(3) 0.067(6) -0.005(3) 0.027(4) -0.007(3)
C32 0.053(6) 0.062(6) 0.072(6) -0.033(5) -0.019(5) 0.001(5)
C33B 0.065(10) 0.037(5) 0.044(6) -0.009(4) 0.014(5) -0.030(6)
C32B 0.022(5) 0.048(5) 0.036(4) -0.012(4) -0.004(3) -0.006(4)

loop_
_atom_type_symbol
_atom_type_description
_atom_type_scat_dispersion_real
_atom_type_scat_dispersion_imag
_atom_type_scat_source
C C 0.0033 0.0016 'International Tables Vol C Tables 4.2.6.8 and 6.1.1.4'
H H 0.0000 0.0000 'International Tables Vol C Tables 4.2.6.8 and 6.1.1.4'
Au Au -2.0133 8.8022 'International Tables Vol C Tables 4.2.6.8 and 6.1.1.4'
N N 0.0061 0.0033 'International Tables Vol C Tables 4.2.6.8 and 6.1.1.4'
S S 0.1246 0.1234 'International Tables Vol C Tables 4.2.6.8 and 6.1.1.4'

loop_
_geom_angle_atom_site_label_1
_geom_angle_atom_site_label_2
_geom_angle_atom_site_label_3
_geom_angle
_geom_angle_site_symmetry_1
_geom_angle_site_symmetry_3
_geom_angle_publ_flag
C7 Au1 C1 175.01(7) . . ?
N1 S1 N2 101.25(10) . . ?
C7 N3 C10 123.01(15) . . ?
C7 N3 C8 111.43(15) . . ?
C8 N3 C10 125.03(16) . . ?
C7 N4 C22 125.14(16) . . ?
C7 N4 C9 111.02(15) . . ?
C9 N4 C22 123.63(15) . . ?
N3 C7 Au1 122.58(12) . . ?
N4 C7 Au1 132.88(14) . . ?
N4 C7 N3 104.23(15) . . ?
C5 N1 S1 105.87(15) . . ?
C6 N2 S1 106.77(14) . . ?
C6 C1 Au1 123.96(15) . . ?
C2 C1 Au1 122.00(16) . . ?
C2 C1 C6 114.03(18) . . ?
C23 C22 N4 118.46(17) . . ?
C23 C22 C27 123.53(18) . . ?
C27 C22 N4 118.00(17) . . ?
N1 C5 C6 114.32(19) . . ?
N1 C5 C4 125.51(19) . . ?
C4 C5 C6 120.17(19) . . ?
C22 C23 C24 116.87(19) . . ?
C22 C23 C28 122.45(18) . . ?
C24 C23 C28 120.62(18) . . ?
C11 C10 N3 117.00(17) . . ?
C15 C10 N3 119.22(17) . . ?
C15 C10 C11 123.77(17) . . ?
N4 C9 H9 126.5 . . ?
C8 C9 N4 107.03(16) . . ?
C8 C9 H9 126.5 . . ?
N2 C6 C1 125.70(18) . . ?
N2 C6 C5 111.79(19) . . ?
C1 C6 C5 122.51(19) . . ?
C23 C24 H24 119.5 . . ?
C25 C24 C23 120.9(2) . . ?
C25 C24 H24 119.5 . . ?
C10 C11 C16 122.63(17) . . ?
C12 C11 C10 116.47(19) . . ?
C12 C11 C16 120.90(19) . . ?
N3 C8 H8 126.9 . . ?
C9 C8 N3 106.28(17) . . ?
C9 C8 H8 126.9 . . ?
C22 C27 C31 122.65(18) . . ?
C26 C27 C22 116.97(19) . . ?
C26 C27 C31 120.37(19) . . ?
C1 C2 H2 117.8 . . ?
C1 C2 C3 124.3(2) . . ?
C3 C2 H2 117.8 . . ?
C27 C26 H26 119.4 . . ?
C25 C26 C27 121.3(2) . . ?
C25 C26 H26 119.4 . . ?
C14 C13 H13 119.6 . . ?
C14 C13 C12 120.82(18) . . ?
C12 C13 H13 119.6 . . ?
C23 C28 H28 107.8 . . ?
C23 C28 C30 112.23(19) . . ?
C23 C28 C29 109.90(18) . . ?
C30 C28 H28 107.8 . . ?
C30 C28 C29 111.08(19) . . ?
C29 C28 H28 107.8 . . ?
C10 C15 C14 117.20(19) . . ?
C10 C15 C20 122.44(17) . . ?
C14 C15 C20 120.34(19) . . ?
C11 C16 H16 107.4 . . ?
C11 C16 C18 111.9(2) . . ?
C11 C16 C17 112.2(2) . . ?
C18 C16 H16 107.4 . . ?
C18 C16 C17 110.2(2) . . ?
C17 C16 H16 107.4 . . ?
C24 C25 H25 119.8 . . ?
C26 C25 C24 120.4(2) . . ?
C26 C25 H25 119.8 . . ?
C13 C14 C15 120.7(2) . . ?
C13 C14 H14 119.7 . . ?
C15 C14 H14 119.7 . . ?
C15 C20 H20 107.8 . . ?
C15 C20 C19 112.03(18) . . ?
C15 C20 C21 110.3(2) . . ?
C19 C20 H20 107.8 . . ?
C21 C20 H20 107.8 . . ?
C21 C20 C19 110.9(2) . . ?
C5 C4 H4 121.4 . . ?
C3 C4 C5 117.23(19) . . ?
C3 C4 H4 121.4 . . ?
C2 C3 H3 119.1 . . ?
C4 C3 C2 121.7(2) . . ?
C4 C3 H3 119.1 . . ?
C11 C12 H12 119.5 . . ?
C13 C12 C11 121.1(2) . . ?
C13 C12 H12 119.5 . . ?
C28 C30 H30A 109.5 . . ?
C28 C30 H30B 109.5 . . ?
C28 C30 H30C 109.5 . . ?
H30A C30 H30B 109.5 . . ?
H30A C30 H30C 109.5 . . ?
H30B C30 H30C 109.5 . . ?
C28 C29 H29A 109.5 . . ?
C28 C29 H29B 109.5 . . ?
C28 C29 H29C 109.5 . . ?
H29A C29 H29B 109.5 . . ?
H29A C29 H29C 109.5 . . ?
H29B C29 H29C 109.5 . . ?
C16 C18 H18A 109.5 . . ?
C16 C18 H18B 109.5 . . ?
C16 C18 H18C 109.5 . . ?
H18A C18 H18B 109.5 . . ?
H18A C18 H18C 109.5 . . ?
H18B C18 H18C 109.5 . . ?
C27 C31 H31 109.2 . . ?
C27 C31 C33 107.9(6) . . ?
C27 C31 H31A 110(4) . . ?
C27 C31 C32B 108.8(5) . . ?
C33 C31 H31 109.2 . . ?
C32 C31 C27 111.1(4) . . ?
C32 C31 H31 109.2 . . ?
C32 C31 C33 110.3(5) . . ?
C33B C31 C27 118.1(6) . . ?
C33B C31 H31A 105(4) . . ?
C33B C31 C32B 109.7(7) . . ?
C32B C31 H31A 104(4) . . ?
C16 C17 H17A 109.5 . . ?
C16 C17 H17B 109.5 . . ?
C16 C17 H17C 109.5 . . ?
H17A C17 H17B 109.5 . . ?
H17A C17 H17C 109.5 . . ?
H17B C17 H17C 109.5 . . ?
C20 C19 H19A 109.5 . . ?
C20 C19 H19B 109.5 . . ?
C20 C19 H19C 109.5 . . ?
H19A C19 H19B 109.5 . . ?
H19A C19 H19C 109.5 . . ?
H19B C19 H19C 109.5 . . ?
C20 C21 H21A 109.5 . . ?
C20 C21 H21B 109.5 . . ?
C20 C21 H21C 109.5 . . ?
H21A C21 H21B 109.5 . . ?
H21A C21 H21C 109.5 . . ?
H21B C21 H21C 109.5 . . ?
C31 C33 H33A 109.5 . . ?
C31 C33 H33B 109.5 . . ?
C31 C33 H33C 109.5 . . ?
H33A C33 H33B 109.5 . . ?
H33A C33 H33C 109.5 . . ?
H33B C33 H33C 109.5 . . ?
C31 C32 H32A 109.5 . . ?
C31 C32 H32B 109.5 . . ?
C31 C32 H32C 109.5 . . ?
H32A C32 H32B 109.5 . . ?
H32A C32 H32C 109.5 . . ?
H32B C32 H32C 109.5 . . ?
C31 C33B H33D 110(3) . . ?
C31 C33B H33E 111(3) . . ?
C31 C33B H33F 110(3) . . ?
H33D C33B H33E 111(4) . . ?
H33D C33B H33F 106(3) . . ?
H33E C33B H33F 109(4) . . ?
C31 C32B H32D 106(3) . . ?
C31 C32B H32E 108(3) . . ?
C31 C32B H32F 104(3) . . ?
H32D C32B H32E 115(3) . . ?
H32D C32B H32F 113(4) . . ?
H32E C32B H32F 110(3) . . ?

loop_
_geom_bond_atom_site_label_1
_geom_bond_atom_site_label_2
_geom_bond_distance
_geom_bond_site_symmetry_2
_geom_bond_publ_flag
Au1 C7 2.0261(18) . ?
Au1 C1 2.035(2) . ?
S1 N1 1.618(2) . ?
S1 N2 1.6217(19) . ?
N3 C7 1.358(2) . ?
N3 C10 1.444(2) . ?
N3 C8 1.385(2) . ?
N4 C7 1.352(2) . ?
N4 C22 1.446(2) . ?
N4 C9 1.387(2) . ?
N1 C5 1.347(3) . ?
N2 C6 1.358(3) . ?
C1 C6 1.423(3) . ?
C1 C2 1.376(3) . ?
C22 C23 1.397(3) . ?
C22 C27 1.399(3) . ?
C5 C6 1.446(3) . ?
C5 C4 1.414(3) . ?
C23 C24 1.400(3) . ?
C23 C28 1.517(3) . ?
C10 C11 1.405(3) . ?
C10 C15 1.395(3) . ?
C9 H9 0.9500 . ?
C9 C8 1.345(3) . ?
C24 H24 0.9500 . ?
C24 C25 1.385(3) . ?
C11 C16 1.519(3) . ?
C11 C12 1.398(3) . ?
C8 H8 0.9500 . ?
C27 C26 1.392(3) . ?
C27 C31 1.519(3) . ?
C2 H2 0.9500 . ?
C2 C3 1.430(3) . ?
C26 H26 0.9500 . ?
C26 C25 1.380(3) . ?
C13 H13 0.9500 . ?
C13 C14 1.384(3) . ?
C13 C12 1.384(3) . ?
C28 H28 1.0000 . ?
C28 C30 1.519(3) . ?
C28 C29 1.526(3) . ?
C15 C14 1.396(3) . ?
C15 C20 1.516(3) . ?
C16 H16 1.0000 . ?
C16 C18 1.520(4) . ?
C16 C17 1.526(4) . ?
C25 H25 0.9500 . ?
C14 H14 0.9500 . ?
C20 H20 1.0000 . ?
C20 C19 1.528(3) . ?
C20 C21 1.524(4) . ?
C4 H4 0.9500 . ?
C4 C3 1.363(3) . ?
C3 H3 0.9500 . ?
C12 H12 0.9500 . ?
C30 H30A 0.9800 . ?
C30 H30B 0.9800 . ?
C30 H30C 0.9800 . ?
C29 H29A 0.9800 . ?
C29 H29B 0.9800 . ?
C29 H29C 0.9800 . ?
C18 H18A 0.9800 . ?
C18 H18B 0.9800 . ?
C18 H18C 0.9800 . ?
C31 H31 1.0000 . ?
C31 C33 1.545(9) . ?
C31 C32 1.514(8) . ?
C31 H31A 1.00(2) . ?
C31 C33B 1.516(13) . ?
C31 C32B 1.576(11) . ?
C17 H17A 0.9800 . ?
C17 H17B 0.9800 . ?
C17 H17C 0.9800 . ?
C19 H19A 0.9800 . ?
C19 H19B 0.9800 . ?
C19 H19C 0.9800 . ?
C21 H21A 0.9800 . ?
C21 H21B 0.9800 . ?
C21 H21C 0.9800 . ?
C33 H33A 0.9800 . ?
C33 H33B 0.9800 . ?
C33 H33C 0.9800 . ?
C32 H32A 0.9800 . ?
C32 H32B 0.9800 . ?
C32 H32C 0.9800 . ?
C33B H33D 0.99(3) . ?
C33B H33E 0.977(18) . ?
C33B H33F 0.99(3) . ?
C32B H32D 0.96(3) . ?
C32B H32E 0.96(3) . ?
C32B H32F 0.97(3) . ?

loop_
_geom_torsion_atom_site_label_1
_geom_torsion_atom_site_label_2
_geom_torsion_atom_site_label_3
_geom_torsion_atom_site_label_4
_geom_torsion
_geom_torsion_site_symmetry_1
_geom_torsion_site_symmetry_2
_geom_torsion_site_symmetry_3
_geom_torsion_site_symmetry_4
_geom_torsion_publ_flag
Au1 C1 C6 N2 -0.5(3) . . . . ?
Au1 C1 C6 C5 -179.47(14) . . . . ?
Au1 C1 C2 C3 -179.55(17) . . . . ?
S1 N1 C5 C6 0.0(2) . . . . ?
S1 N1 C5 C4 179.31(18) . . . . ?
S1 N2 C6 C1 -179.03(17) . . . . ?
S1 N2 C6 C5 0.0(2) . . . . ?
N3 C10 C11 C16 -0.2(3) . . . . ?
N3 C10 C11 C12 179.70(18) . . . . ?
N3 C10 C15 C14 -179.97(18) . . . . ?
N3 C10 C15 C20 1.4(3) . . . . ?
N4 C22 C23 C24 178.15(18) . . . . ?
N4 C22 C23 C28 0.9(3) . . . . ?
N4 C22 C27 C26 -179.05(18) . . . . ?
N4 C22 C27 C31 2.0(3) . . . . ?
N4 C9 C8 N3 -0.1(2) . . . . ?
C7 N3 C10 C11 79.6(2) . . . . ?
C7 N3 C10 C15 -99.4(2) . . . . ?
C7 N3 C8 C9 -0.3(2) . . . . ?
C7 N4 C22 C23 82.8(2) . . . . ?
C7 N4 C22 C27 -98.5(2) . . . . ?
C7 N4 C9 C8 0.4(2) . . . . ?
N1 S1 N2 C6 -0.07(16) . . . . ?
N1 C5 C6 N2 0.0(2) . . . . ?
N1 C5 C6 C1 179.11(18) . . . . ?
N1 C5 C4 C3 -178.4(2) . . . . ?
N2 S1 N1 C5 0.07(16) . . . . ?
C1 C2 C3 C4 -1.6(4) . . . . ?
C22 N4 C7 Au1 -12.1(3) . . . . ?
C22 N4 C7 N3 174.25(17) . . . . ?
C22 N4 C9 C8 -174.51(17) . . . . ?
C22 C23 C24 C25 0.9(3) . . . . ?
C22 C23 C28 C30 -130.1(2) . . . . ?
C22 C23 C28 C29 105.8(2) . . . . ?
C22 C27 C26 C25 1.0(3) . . . . ?
C22 C27 C31 C33 -118.1(7) . . . . ?
C22 C27 C31 C32 120.9(10) . . . . ?
C22 C27 C31 C33B -137.4(11) . . . . ?
C22 C27 C31 C32B 96.7(7) . . . . ?
C5 C4 C3 C2 -0.1(3) . . . . ?
C23 C22 C27 C26 -0.4(3) . . . . ?
C23 C22 C27 C31 -179.31(19) . . . . ?
C23 C24 C25 C26 -0.4(4) . . . . ?
C10 N3 C7 Au1 14.0(3) . . . . ?
C10 N3 C7 N4 -171.51(17) . . . . ?
C10 N3 C8 C9 171.56(18) . . . . ?
C10 C11 C16 C18 99.3(2) . . . . ?
C10 C11 C16 C17 -136.2(2) . . . . ?
C10 C11 C12 C13 0.6(3) . . . . ?
C10 C15 C14 C13 -0.1(3) . . . . ?
C10 C15 C20 C19 -121.4(2) . . . . ?
C10 C15 C20 C21 114.5(2) . . . . ?
C9 N4 C7 Au1 173.03(15) . . . . ?
C9 N4 C7 N3 -0.6(2) . . . . ?
C9 N4 C22 C23 -103.0(2) . . . . ?
C9 N4 C22 C27 75.7(2) . . . . ?
C6 C1 C2 C3 2.2(3) . . . . ?
C6 C5 C4 C3 1.0(3) . . . . ?
C24 C23 C28 C30 52.8(3) . . . . ?
C24 C23 C28 C29 -71.3(3) . . . . ?
C11 C10 C15 C14 1.1(3) . . . . ?
C11 C10 C15 C20 -177.52(19) . . . . ?
C8 N3 C7 Au1 -173.90(13) . . . . ?
C8 N3 C7 N4 0.6(2) . . . . ?
C8 N3 C10 C11 -91.3(2) . . . . ?
C8 N3 C10 C15 89.7(2) . . . . ?
C27 C22 C23 C24 -0.5(3) . . . . ?
C27 C22 C23 C28 -177.75(19) . . . . ?
C27 C26 C25 C24 -0.6(4) . . . . ?
C2 C1 C6 N2 177.76(19) . . . . ?
C2 C1 C6 C5 -1.2(3) . . . . ?
C26 C27 C31 C33 63.0(7) . . . . ?
C26 C27 C31 C32 -58.0(11) . . . . ?
C26 C27 C31 C33B 43.7(11) . . . . ?
C26 C27 C31 C32B -82.2(7) . . . . ?
C28 C23 C24 C25 178.2(2) . . . . ?
C15 C10 C11 C16 178.80(19) . . . . ?
C15 C10 C11 C12 -1.3(3) . . . . ?
C16 C11 C12 C13 -179.5(2) . . . . ?
C14 C13 C12 C11 0.3(3) . . . . ?
C14 C15 C20 C19 60.1(3) . . . . ?
C14 C15 C20 C21 -64.1(3) . . . . ?
C20 C15 C14 C13 178.5(2) . . . . ?
C4 C5 C6 N2 -179.40(19) . . . . ?
C4 C5 C6 C1 -0.3(3) . . . . ?
C12 C11 C16 C18 -80.6(3) . . . . ?
C12 C11 C16 C17 43.9(3) . . . . ?
C12 C13 C14 C15 -0.6(3) . . . . ?
C31 C27 C26 C25 179.9(2) . . . . ?
